data_9000843
loop_
_publ_author_name
'Ohta, T.'
'Takeda, H.'
'Takeuchi, Y.'

_publ_section_title
;
 Mica polytypism: Similarities in the crystal structures of coexisting 1M and
 2M(1) oxybiotite
 Sample: in the 2M1 setting
;
_journal_name_full 'American Mineralogist'
_journal_page_first 298
_journal_page_last 310
_journal_volume 67
_journal_year 1982
_chemical_formula_sum 'Al1.322 Fe0.864 K Mg1.638 O12 Si2.84 Ti0.336'
_chemical_name_mineral Biotite
_space_group_IT_number 15
_symmetry_space_group_name_Hall '-C 2yc'
_symmetry_space_group_name_H-M 'C 1 2/c 1'
_cell_angle_alpha 90
_cell_angle_beta 95.09
_cell_angle_gamma 90
_cell_formula_units_Z 4
_cell_length_a 5.3175
_cell_length_b 9.212
_cell_length_c 19.976
_cell_volume 974.662
_database_code_amcsd 0000862
_exptl_crystal_density_diffrn 3.071
_cod_original_formula_sum 'Mg1.638 Fe.864 Al1.322 Ti.336 Si2.84 K O12'
_cod_database_code 9000843

loop_
_space_group_symop_operation_xyz
x,y,z
1/2+x,1/2+y,z
x,-y,1/2+z
1/2+x,1/2-y,1/2+z
-x,y,1/2-z
1/2-x,1/2+y,1/2-z
-x,-y,-z
1/2-x,1/2-y,-z

loop_
_atom_site_aniso_label
_atom_site_aniso_U_11
_atom_site_aniso_U_22
_atom_site_aniso_U_33
_atom_site_aniso_U_12
_atom_site_aniso_U_13
_atom_site_aniso_U_23
Mg1 0.00725 0.00645 0.01424 0.00000 0.00075 0.00000
Fe1_1 0.00725 0.00645 0.01424 0.00000 0.00075 0.00000
Al1_1 0.00725 0.00645 0.01424 0.00000 0.00075 0.00000
Mg2 0.01094 0.00800 0.01364 0.00395 0.00000 0.00084
Fe2_1 0.01094 0.00800 0.01364 0.00395 0.00000 0.00084
Ti2 0.01094 0.00800 0.01364 0.00395 0.00000 0.00084
Al2_1 0.01094 0.00800 0.01364 0.00395 0.00000 0.00084
Si1 0.00654 0.00645 0.01304 0.00074 0.00037 0.00000
Al1_2 0.00654 0.00645 0.01304 0.00074 0.00037 0.00000
Fe1_2 0.00654 0.00645 0.01304 0.00074 0.00037 0.00000
Si2 0.00696 0.00731 0.01264 0.00074 0.00016 0.00037
Al2_2 0.00696 0.00731 0.01264 0.00074 0.00016 0.00037
Fe2_2 0.00696 0.00731 0.01264 0.00074 0.00016 0.00037
K 0.02331 0.02407 0.03570 0.00000 0.00230 0.00000
O11 0.01450 0.02021 0.01785 -0.00395 0.00053 0.00139
O21 0.01464 0.01935 0.01765 0.00593 -0.00053 -0.00297
O22 0.02317 0.01204 0.01705 -0.00025 0.00427 0.00000
O31 0.00767 0.00731 0.01284 0.00272 0.00053 -0.00093
O32 0.00753 0.00774 0.01203 0.00346 0.00000 -0.00093
O4 0.01009 0.00989 0.01324 0.00494 0.00000 -0.00279

loop_
_atom_site_label
_atom_site_fract_x
_atom_site_fract_y
_atom_site_fract_z
_atom_site_occupancy
Mg1 0.75000 0.25000 0.00000 0.61200
Fe1_1 0.75000 0.25000 0.00000 0.20000
Al1_1 0.75000 0.25000 0.00000 0.18800
Mg2 0.23210 0.07750 -0.00001 0.51300
Fe2_1 0.23210 0.07750 -0.00001 0.29600
Ti2 0.23210 0.07750 -0.00001 0.16800
Al2_1 0.23210 0.07750 -0.00001 0.02300
Si1 0.46240 0.24902 0.13850 0.71200
Al1_2 0.46240 0.24902 0.13850 0.28000
Fe1_2 0.46240 0.24902 0.13850 0.00800
Si2 0.96450 0.41630 0.13857 0.70800
Al2_2 0.96450 0.41630 0.13857 0.26400
Fe2_2 0.96450 0.41630 0.13857 0.02800
K 0.00000 0.08320 0.25000 1.00000
O11 0.74210 0.31390 0.16640 1.00000
O21 0.24160 0.35120 0.16770 1.00000
O22 0.43520 0.08220 0.16750 1.00000
O31 0.43090 0.24770 0.05473 1.00000
O32 0.93920 0.41720 0.05466 1.00000
O4 0.93330 0.08270 0.04994 1.00000

loop_
_cod_changelog_entry_id
_cod_changelog_entry_author
_cod_changelog_entry_date
_cod_changelog_entry_text
1
;cod-tools version 3.10.1
Id: cif_fix_AMCSD_atom_labels 10224 2024-08-07 11:09:31Z saulius
;
2024-08-07T19:38:06+03:00
;Changed the following '_atom_site_label' values:
the first duplicated label 'Al1'  converted to 'Al1_1'
duplicated label 'Al1' at index 8 converted to 'Al1_2'
the first duplicated label 'Fe1'  converted to 'Fe1_1'
duplicated label 'Fe1' at index 9 converted to 'Fe1_2'
the first duplicated label 'Al2'  converted to 'Al2_1'
duplicated label 'Al2' at index 11 converted to 'Al2_2'
the first duplicated label 'Fe2'  converted to 'Fe2_1'
duplicated label 'Fe2' at index 12 converted to 'Fe2_2'
;

loop_
_cod_related_entry_id
_cod_related_entry_database
_cod_related_entry_code
1 AMCSD 0000862
